data_2104698
loop_
_publ_author_name
'Cadoni, Marcella'
'Cheah, Yan Ling'
'Ferraris, Giovanni'

_publ_section_title
;
 New RE microporous heteropolyhedral silicates containing
 4^1^5^1^6^1^8^2^ tetrahedral sheets
;
_journal_issue 2
_journal_name_full 'Acta Crystallographica Section B'
_journal_page_first 158
_journal_page_last 164
_journal_paper_doi 10.1107/S0108768109055359
_journal_volume 66
_journal_year 2010
_chemical_formula_moiety 'H18 K1.12 La4 Na10.88 O70 Si24'
_chemical_formula_sum 'H4.5 K0.28 La Na2.72 O17.25 Si6'
_chemical_formula_weight 660.16
_chemical_name_common 'Sodium Potassium Lanthanum Silicate Hydrate'
_chemical_name_systematic
;
 Trisodium Lanthanum Phyllo-hexasilicate Dihydrate
;
_space_group_IT_number 35
_symmetry_cell_setting orthorhombic
_symmetry_space_group_name_Hall 'C 2 -2'
_symmetry_space_group_name_H-M 'C m m 2'
_atom_sites_solution_primary direct
_atom_sites_solution_secondary difmap
_audit_creation_method SHELXL-97
_cell_angle_alpha 90.00
_cell_angle_beta 90.00
_cell_angle_gamma 90.00
_cell_formula_units_Z 4
_cell_length_a 7.4217(2)
_cell_length_b 31.0393(7)
_cell_length_c 7.19620(10)
_cell_measurement_reflns_used 16947
_cell_measurement_temperature 293(2)
_cell_measurement_theta_max 32.7202
_cell_measurement_theta_min 3.0367
_cell_volume 1657.75(6)
_computing_cell_refinement
;
CrysAlis RED, Oxford Diffraction Ltd.,
Version 1.171.32.27 (release 29-05-2008 CrysAlis171 .NET)
(compiled May 29 2008,13:12:44)
;
_computing_data_collection
;
CrysAlis CCD, Oxford Diffraction Ltd.,
Version 1.171.32.27 (release 29-05-2008 CrysAlis171 .NET)
(compiled May 29 2008,13:12:44)
;
_computing_data_reduction
;
CrysAlis RED, Oxford Diffraction Ltd.,
Version 1.171.32.27 (release 29-05-2008 CrysAlis171 .NET)
(compiled May 29 2008,13:12:44)
;
_computing_molecular_graphics 'Atoms 6.2'
_computing_publication_material 'WinGX publication routines (Farrugia, 1999)'
_computing_structure_refinement 'SHELXL-97 (Sheldrick, 1997)'
_computing_structure_solution 'SHELXS-86 (Sheldrick, 1986)'
_diffrn_ambient_temperature 293(2)
_diffrn_detector_area_resol_mean 10.2890
_diffrn_measured_fraction_theta_full 0.995
_diffrn_measured_fraction_theta_max 0.971
_diffrn_measurement_device_type 'Oxford X'Calibur Gemini Ultra'
_diffrn_measurement_method phi/omega
_diffrn_radiation_monochromator graphite
_diffrn_radiation_source 'fine-focus sealed tube'
_diffrn_radiation_type MoK\a
_diffrn_radiation_wavelength 0.71073
_diffrn_reflns_av_R_equivalents 0.0818
_diffrn_reflns_av_sigmaI/netI 0.0459
_diffrn_reflns_limit_h_max 11
_diffrn_reflns_limit_h_min -11
_diffrn_reflns_limit_k_max 46
_diffrn_reflns_limit_k_min -45
_diffrn_reflns_limit_l_max 10
_diffrn_reflns_limit_l_min -10
_diffrn_reflns_number 22843
_diffrn_reflns_theta_full 25.00
_diffrn_reflns_theta_max 32.79
_diffrn_reflns_theta_min 3.12
_diffrn_standards_number 44433
_exptl_absorpt_coefficient_mu 3.246
_exptl_absorpt_correction_T_max 1.00000
_exptl_absorpt_correction_T_min 0.74319
_exptl_absorpt_correction_type multi-scan
_exptl_absorpt_process_details
;
CrysAlis RED, Oxford Diffraction Ltd.,
Version 1.171.32.27 (release 29-05-2008 CrysAlis171 .NET)
(compiled May 29 2008,13:12:44)
Empirical absorption correction using spherical harmonics,
 implemented in SCALE3 ABSPACK scaling algorithm.
;
_exptl_crystal_colour colourless
_exptl_crystal_density_diffrn 2.652
_exptl_crystal_density_meas 2.66
_exptl_crystal_density_method 'not measured'
_exptl_crystal_description prism
_exptl_crystal_F_000 1276
_exptl_crystal_size_max 0.18
_exptl_crystal_size_mid 0.06
_exptl_crystal_size_min 0.03
_refine_diff_density_max 6.607
_refine_diff_density_min -2.067
_refine_ls_abs_structure_details 'Flack H D (1983), Acta Cryst. A39, 876-881'
_refine_ls_abs_structure_Flack 0.45(3)
_refine_ls_extinction_method none
_refine_ls_goodness_of_fit_ref 1.378
_refine_ls_matrix_type full
_refine_ls_number_parameters 135
_refine_ls_number_reflns 3158
_refine_ls_number_restraints 1
_refine_ls_restrained_S_all 1.378
_refine_ls_R_factor_all 0.0778
_refine_ls_R_factor_gt 0.0740
_refine_ls_shift/su_max 3.531
_refine_ls_shift/su_mean 0.065
_refine_ls_structure_factor_coef Fsqd
_refine_ls_weighting_details 'calc w=1/[\s^2^(Fo^2^)+(0.1000P)^2^+0.0000P] where P=(Fo^2^+2Fc^2^)/3'
_refine_ls_weighting_scheme calc
_refine_ls_wR_factor_gt 0.1706
_refine_ls_wR_factor_ref 0.1723
_reflns_number_gt 3022
_reflns_number_total 3158
_reflns_threshold_expression >2sigma(I)
_cod_data_source_file wh5009.cif
_cod_data_source_block TR06
_cod_depositor_comments
;
The following automatic conversions were performed:
'_exptl_absorpt_correction_type' value 'multi scan' changed to
'multi-scan' according to
'/home/saulius/struct/CIF-dictionaries/cif_core.dic' dictionary named
'cif_core.dic' version 2.4.1 from 2010-06-29.

Automatic conversion script
Id: cif_fix_enum 1527 2010-12-29 10:47:43Z saulius 
;
_cod_original_formula_sum 'H4.50 K0.28 La Na2.72 O17.25 Si6'
_cod_database_code 2104698

loop_
_symmetry_equiv_pos_as_xyz
'x, y, z'
'-x, -y, z'
'-x, y, z'
'x, -y, z'
'x+1/2, y+1/2, z'
'-x+1/2, -y+1/2, z'
'-x+1/2, y+1/2, z'
'x+1/2, -y+1/2, z'

loop_
_atom_site_type_symbol
_atom_site_label
_atom_site_fract_x
_atom_site_fract_y
_atom_site_fract_z
_atom_site_U_iso_or_equiv
_atom_site_adp_type
_atom_site_calc_flag
_atom_site_refinement_flags
_atom_site_occupancy
_atom_site_disorder_assembly
_atom_site_disorder_group
La La1 0.5000 0.369136(15) -0.67191(9) 0.00853(15) Uani d S 1 . .
K K1 0.0000 0.37346(10) -0.6918(7) 0.010(3) Uiso d SP 0.27(5) . .
Na Na1 0.0000 0.37346(10) -0.6918(7) 0.018(8) Uiso d SP 0.73(5) . .
Na Na2 0.2216(10) 0.2616(3) 0.4701(12) 0.0219(17) Uani d P 0.50 . .
Na Na3 0.2447(14) 0.4631(4) -0.8800(19) 0.044(3) Uiso d P 0.50 . .
Si Si1 0.5000 0.31895(10) -0.2609(4) 0.0083(5) Uani d S 1 . .
Si Si2 0.5000 0.41648(8) -0.1668(7) 0.0101(4) Uani d S 1 . .
Si Si3 0.2077(3) 0.45055(7) -0.4220(3) 0.0073(3) Uani d . 1 . .
Si Si4 0.2065(3) 0.29818(7) -0.9607(3) 0.0105(4) Uani d . 1 . .
O O1 0.3206(8) 0.30324(19) -0.1503(13) 0.0249(13) Uiso d . 1 . .
O O2 0.0000 0.2985(3) -0.0373(13) 0.0165(16) Uani d S 1 . .
O O3 0.2500 0.2500 -0.8795(15) 0.0150(18) Uani d S 1 . .
O O4 0.2411(11) 0.5000 -0.4881(13) 0.0137(15) Uani d S 1 . .
O O5 0.2552(7) 0.41801(18) -0.5824(9) 0.0127(10) Uiso d . 1 . .
O O6 0.5000 0.4110(3) -0.9481(12) 0.0138(15) Uani d S 1 . .
O O7 0.0000 0.4461(3) -0.3532(13) 0.0145(16) Uani d S 1 . .
O O8 0.3237(7) 0.44301(19) -0.2315(9) 0.0157(11) Uani d . 1 . .
O O9 0.5000 0.3718(3) -0.2867(14) 0.0169(17) Uani d S 1 . .
O O10 0.5000 0.3008(3) -0.4725(17) 0.035(3) Uani d S 1 . .
O O11 0.2454(9) 0.3325(2) -0.8089(12) 0.0239(15) Uani d . 1 . .
O OW1 0.5000 0.5000 0.177(5) 0.037(8) Uani d SP 0.50 . .
O OW2 0.041(3) 0.3114(6) -0.457(4) 0.057(6) Uiso d P 0.50 . .
O OW3 0.076(3) 0.4446(7) -0.909(5) 0.066(6) Uiso d P 0.50 . .

loop_
_atom_site_aniso_label
_atom_site_aniso_U_11
_atom_site_aniso_U_22
_atom_site_aniso_U_33
_atom_site_aniso_U_12
_atom_site_aniso_U_13
_atom_site_aniso_U_23
La1 0.0081(2) 0.0113(2) 0.0062(2) 0.000 0.000 -0.0008(3)
Na2 0.020(4) 0.027(4) 0.018(4) -0.005(3) -0.004(3) -0.003(3)
Si1 0.0053(11) 0.0151(12) 0.0046(14) 0.000 0.000 0.0025(10)
Si2 0.0084(9) 0.0148(10) 0.0072(11) 0.000 0.000 0.0055(16)
Si3 0.0086(8) 0.0088(8) 0.0045(9) 0.0011(6) -0.0007(7) -0.0004(7)
Si4 0.0092(8) 0.0100(8) 0.0122(10) -0.0006(7) -0.0003(8) 0.0012(7)
O2 0.008(3) 0.030(4) 0.012(4) 0.000 0.000 0.001(3)
O3 0.023(4) 0.013(4) 0.009(4) -0.003(3) 0.000 0.000
O4 0.017(4) 0.021(4) 0.003(4) 0.000 0.002(3) 0.000
O6 0.022(4) 0.017(4) 0.002(4) 0.000 0.000 0.002(3)
O7 0.007(3) 0.025(4) 0.012(4) 0.000 0.000 0.003(3)
O8 0.014(2) 0.023(3) 0.011(3) 0.007(2) -0.006(2) -0.002(2)
O9 0.022(4) 0.015(4) 0.013(4) 0.000 0.000 -0.002(3)
O10 0.074(8) 0.013(4) 0.018(5) 0.000 0.000 0.002(4)
O11 0.015(3) 0.022(3) 0.035(4) -0.001(2) -0.013(3) -0.017(3)
OW1 0.050(19) 0.06(2) 0.003(12) 0.000 0.000 0.000

loop_
_atom_type_symbol
_atom_type_description
_atom_type_scat_dispersion_real
_atom_type_scat_dispersion_imag
_atom_type_scat_source
H H 0.0000 0.0000 'International Tables Vol C Tables 4.2.6.8 and 6.1.1.4'
K K 0.2009 0.2494 'International Tables Vol C Tables 4.2.6.8 and 6.1.1.4'
La La -0.2871 2.4523 'International Tables Vol C Tables 4.2.6.8 and 6.1.1.4'
Na Na 0.0362 0.0249 'International Tables Vol C Tables 4.2.6.8 and 6.1.1.4'
O O 0.0106 0.0060 'International Tables Vol C Tables 4.2.6.8 and 6.1.1.4'
Si Si 0.0817 0.0704 'International Tables Vol C Tables 4.2.6.8 and 6.1.1.4'

loop_
_geom_angle_atom_site_label_1
_geom_angle_atom_site_label_2
_geom_angle_atom_site_label_3
_geom_angle_site_symmetry_1
_geom_angle_site_symmetry_3
_geom_angle
_geom_angle_publ_flag
O6 La1 O11 . . 85.1(2) ?
O6 La1 O11 . 3_655 85.1(2) ?
O11 La1 O11 . 3_655 103.0(3) ?
O6 La1 O5 . 3_655 83.21(19) ?
O11 La1 O5 . 3_655 167.8(2) ?
O11 La1 O5 3_655 3_655 79.5(2) ?
O6 La1 O5 . . 83.21(19) ?
O11 La1 O5 . . 79.5(2) ?
O11 La1 O5 3_655 . 167.8(2) ?
O5 La1 O5 3_655 . 95.6(3) ?
O6 La1 O10 . . 157.2(3) ?
O11 La1 O10 . . 80.7(3) ?
O11 La1 O10 3_655 . 80.7(3) ?
O5 La1 O10 3_655 . 111.4(2) ?
O5 La1 O10 . . 111.4(2) ?
O6 La1 O9 . . 145.1(3) ?
O11 La1 O9 . . 115.0(2) ?
O11 La1 O9 3_655 . 115.0(2) ?
O5 La1 O9 3_655 . 73.67(18) ?
O5 La1 O9 . . 73.67(18) ?
O10 La1 O9 . . 57.6(3) ?
O6 La1 Si1 . . 174.6(2) ?
O11 La1 Si1 . . 98.2(2) ?
O11 La1 Si1 3_655 . 98.2(2) ?
O5 La1 Si1 3_655 . 93.20(15) ?
O5 La1 Si1 . . 93.20(15) ?
O10 La1 Si1 . . 28.1(3) ?
O9 La1 Si1 . . 29.51(17) ?
O6 La1 K1 . . 87.02(7) ?
O11 La1 K1 . . 38.74(18) ?
O11 La1 K1 3_655 . 141.49(19) ?
O5 La1 K1 3_655 . 136.68(14) ?
O5 La1 K1 . . 41.24(14) ?
O10 La1 K1 . . 92.95(6) ?
O9 La1 K1 . . 92.14(8) ?
Si1 La1 K1 . . 92.92(7) ?
O6 La1 Na1 . . 87.02(7) ?
O11 La1 Na1 . . 38.74(18) ?
O11 La1 Na1 3_655 . 141.49(19) ?
O5 La1 Na1 3_655 . 136.68(14) ?
O5 La1 Na1 . . 41.24(14) ?
O10 La1 Na1 . . 92.95(6) ?
O9 La1 Na1 . . 92.14(8) ?
Si1 La1 Na1 . . 92.92(7) ?
K1 La1 Na1 . . 0.00(18) ?
O6 La1 K1 . 1_655 87.02(7) ?
O11 La1 K1 . 1_655 141.49(19) ?
O11 La1 K1 3_655 1_655 38.74(17) ?
O5 La1 K1 3_655 1_655 41.24(14) ?
O5 La1 K1 . 1_655 136.68(14) ?
O10 La1 K1 . 1_655 92.95(6) ?
O9 La1 K1 . 1_655 92.14(8) ?
Si1 La1 K1 . 1_655 92.92(7) ?
K1 La1 K1 . 1_655 173.95(13) ?
Na1 La1 K1 . 1_655 173.95(13) ?
O6 La1 Na1 . 1_655 87.02(7) ?
O11 La1 Na1 . 1_655 141.49(19) ?
O11 La1 Na1 3_655 1_655 38.74(17) ?
O5 La1 Na1 3_655 1_655 41.24(14) ?
O5 La1 Na1 . 1_655 136.68(14) ?
O10 La1 Na1 . 1_655 92.95(6) ?
O9 La1 Na1 . 1_655 92.14(8) ?
Si1 La1 Na1 . 1_655 92.92(7) ?
K1 La1 Na1 . 1_655 173.95(13) ?
Na1 La1 Na1 . 1_655 173.95(13) ?
K1 La1 Na1 1_655 1_655 0.00(18) ?
O11 K1 O11 3 . 100.1(3) ?
O11 K1 O5 3 . 177.5(3) ?
O11 K1 O5 . . 79.91(19) ?
O11 K1 O5 3 3 79.91(19) ?
O11 K1 O5 . 3 177.5(3) ?
O5 K1 O5 . 3 99.9(3) ?
O11 K1 OW2 3 3 75.1(5) ?
O11 K1 OW2 . 3 85.6(5) ?
O5 K1 OW2 . 3 107.4(5) ?
O5 K1 OW2 3 3 96.8(5) ?
O11 K1 OW2 3 . 85.6(5) ?
O11 K1 OW2 . . 75.1(5) ?
O5 K1 OW2 . . 96.8(5) ?
O5 K1 OW2 3 . 107.4(5) ?
OW2 K1 OW2 3 . 13.4(9) ?
O11 K1 OW3 3 . 112.5(6) ?
O11 K1 OW3 . . 94.0(5) ?
O5 K1 OW3 . . 65.0(6) ?
O5 K1 OW3 3 . 83.7(5) ?
OW2 K1 OW3 3 . 172.3(8) ?
OW2 K1 OW3 . . 160.6(7) ?
O11 K1 OW3 3 3 94.0(5) ?
O11 K1 OW3 . 3 112.5(6) ?
O5 K1 OW3 . 3 83.7(5) ?
O5 K1 OW3 3 3 65.0(6) ?
OW2 K1 OW3 3 3 160.6(7) ?
OW2 K1 OW3 . 3 172.3(8) ?
OW3 K1 OW3 . 3 23.5(8) ?
O11 K1 O7 3 . 128.59(18) ?
O11 K1 O7 . . 128.59(18) ?
O5 K1 O7 . . 52.17(16) ?
O5 K1 O7 3 . 52.17(16) ?
OW2 K1 O7 3 . 91.5(5) ?
OW2 K1 O7 . . 91.5(5) ?
OW3 K1 O7 . . 82.7(6) ?
OW3 K1 O7 3 . 82.7(6) ?
O11 K1 Si4 3 3 23.74(16) ?
O11 K1 Si4 . 3 77.06(18) ?
O5 K1 Si4 . 3 155.60(19) ?
O5 K1 Si4 3 3 102.73(14) ?
OW2 K1 Si4 3 3 78.9(5) ?
OW2 K1 Si4 . 3 85.0(5) ?
OW3 K1 Si4 . 3 108.6(6) ?
OW3 K1 Si4 3 3 97.7(6) ?
O7 K1 Si4 . 3 152.23(8) ?
O11 K1 Si4 3 . 77.06(18) ?
O11 K1 Si4 . . 23.74(16) ?
O5 K1 Si4 . . 102.73(14) ?
O5 K1 Si4 3 . 155.60(19) ?
OW2 K1 Si4 3 . 85.0(5) ?
OW2 K1 Si4 . . 78.9(5) ?
OW3 K1 Si4 . . 97.7(6) ?
OW3 K1 Si4 3 . 108.6(6) ?
O7 K1 Si4 . . 152.23(8) ?
Si4 K1 Si4 3 . 53.59(9) ?
O11 K1 O2 3 1_554 51.36(17) ?
O11 K1 O2 . 1_554 51.36(17) ?
O5 K1 O2 . 1_554 127.90(17) ?
O5 K1 O2 3 1_554 127.90(17) ?
OW2 K1 O2 3 1_554 88.2(5) ?
OW2 K1 O2 . 1_554 88.2(5) ?
OW3 K1 O2 . 1_554 97.6(7) ?
OW3 K1 O2 3 1_554 97.6(7) ?
O7 K1 O2 . 1_554 179.7(3) ?
Si4 K1 O2 3 1_554 27.69(6) ?
Si4 K1 O2 . 1_554 27.69(6) ?
O11 Na1 O11 3 . 100.1(3) ?
O11 Na1 O5 3 . 177.5(3) ?
O11 Na1 O5 . . 79.91(19) ?
O11 Na1 O5 3 3 79.91(19) ?
O11 Na1 O5 . 3 177.5(3) ?
O5 Na1 O5 . 3 99.9(3) ?
O11 Na1 OW2 3 3 75.1(5) ?
O11 Na1 OW2 . 3 85.6(5) ?
O5 Na1 OW2 . 3 107.4(5) ?
O5 Na1 OW2 3 3 96.8(5) ?
O11 Na1 OW2 3 . 85.6(5) ?
O11 Na1 OW2 . . 75.1(5) ?
O5 Na1 OW2 . . 96.8(5) ?
O5 Na1 OW2 3 . 107.4(5) ?
OW2 Na1 OW2 3 . 13.4(9) ?
O11 Na1 OW3 3 . 112.5(6) ?
O11 Na1 OW3 . . 94.0(5) ?
O5 Na1 OW3 . . 65.0(6) ?
O5 Na1 OW3 3 . 83.7(5) ?
OW2 Na1 OW3 3 . 172.3(8) ?
OW2 Na1 OW3 . . 160.6(7) ?
O11 Na1 OW3 3 3 94.0(5) ?
O11 Na1 OW3 . 3 112.5(6) ?
O5 Na1 OW3 . 3 83.7(5) ?
O5 Na1 OW3 3 3 65.0(6) ?
OW2 Na1 OW3 3 3 160.6(7) ?
OW2 Na1 OW3 . 3 172.3(8) ?
OW3 Na1 OW3 . 3 23.5(8) ?
O11 Na1 O7 3 . 128.59(18) ?
O11 Na1 O7 . . 128.59(18) ?
O5 Na1 O7 . . 52.17(16) ?
O5 Na1 O7 3 . 52.17(16) ?
OW2 Na1 O7 3 . 91.5(5) ?
OW2 Na1 O7 . . 91.5(5) ?
OW3 Na1 O7 . . 82.7(6) ?
OW3 Na1 O7 3 . 82.7(6) ?
O11 Na1 Si4 3 3 23.74(16) ?
O11 Na1 Si4 . 3 77.06(18) ?
O5 Na1 Si4 . 3 155.60(19) ?
O5 Na1 Si4 3 3 102.73(14) ?
OW2 Na1 Si4 3 3 78.9(5) ?
OW2 Na1 Si4 . 3 85.0(5) ?
OW3 Na1 Si4 . 3 108.6(6) ?
OW3 Na1 Si4 3 3 97.7(6) ?
O7 Na1 Si4 . 3 152.23(8) ?
O11 Na1 Si4 3 . 77.06(18) ?
O11 Na1 Si4 . . 23.74(16) ?
O5 Na1 Si4 . . 102.73(14) ?
O5 Na1 Si4 3 . 155.60(19) ?
OW2 Na1 Si4 3 . 85.0(5) ?
OW2 Na1 Si4 . . 78.9(5) ?
OW3 Na1 Si4 . . 97.7(6) ?
OW3 Na1 Si4 3 . 108.6(6) ?
O7 Na1 Si4 . . 152.23(8) ?
Si4 Na1 Si4 3 . 53.59(9) ?
O11 Na1 O2 3 1_554 51.36(17) ?
O11 Na1 O2 . 1_554 51.36(17) ?
O5 Na1 O2 . 1_554 127.90(17) ?
O5 Na1 O2 3 1_554 127.90(17) ?
OW2 Na1 O2 3 1_554 88.2(5) ?
OW2 Na1 O2 . 1_554 88.2(5) ?
OW3 Na1 O2 . 1_554 97.6(7) ?
OW3 Na1 O2 3 1_554 97.6(7) ?
O7 Na1 O2 . 1_554 179.7(3) ?
Si4 Na1 O2 3 1_554 27.69(6) ?
Si4 Na1 O2 . 1_554 27.69(6) ?
Na2 Na2 OW2 6 1_556 162.2(10) ?
Na2 Na2 O10 6 1_556 90.1(11) ?
OW2 Na2 O10 1_556 1_556 97.5(6) ?
Na2 Na2 OW2 6 3_556 155.9(12) ?
OW2 Na2 OW2 1_556 3_556 10.6(7) ?
O10 Na2 OW2 1_556 3_556 108.1(6) ?
Na2 Na2 O3 6 1_556 80.6(2) ?
OW2 Na2 O3 1_556 1_556 113.6(8) ?
O10 Na2 O3 1_556 1_556 99.7(4) ?
OW2 Na2 O3 3_556 1_556 110.7(7) ?
Na2 Na2 O10 6 6_556 71.0(11) ?
OW2 Na2 O10 1_556 6_556 96.0(6) ?
O10 Na2 O10 1_556 6_556 153.1(6) ?
OW2 Na2 O10 3_556 6_556 86.3(5) ?
O3 Na2 O10 1_556 6_556 96.0(4) ?
Na2 Na2 OW2 6 6_556 12.8(7) ?
OW2 Na2 OW2 1_556 6_556 155.1(12) ?
O10 Na2 OW2 1_556 6_556 81.1(5) ?
OW2 Na2 OW2 3_556 6_556 153.9(10) ?
O3 Na2 OW2 1_556 6_556 91.1(5) ?
O10 Na2 OW2 6_556 6_556 76.9(5) ?
Na2 Na2 O11 6 1_556 127.3(7) ?
OW2 Na2 O11 1_556 1_556 70.4(7) ?
O10 Na2 O11 1_556 1_556 72.2(4) ?
OW2 Na2 O11 3_556 1_556 74.7(6) ?
O3 Na2 O11 1_556 1_556 55.6(2) ?
O10 Na2 O11 6_556 1_556 134.5(4) ?
OW2 Na2 O11 6_556 1_556 131.1(5) ?
Na2 Na2 O1 6 1_556 103.8(5) ?
OW2 Na2 O1 1_556 1_556 68.1(7) ?
O10 Na2 O1 1_556 1_556 56.1(3) ?
OW2 Na2 O1 3_556 1_556 75.3(6) ?
O3 Na2 O1 1_556 1_556 154.9(4) ?
O10 Na2 O1 6_556 1_556 108.8(4) ?
OW2 Na2 O1 6_556 1_556 91.2(5) ?
O11 Na2 O1 1_556 1_556 105.6(3) ?
Na2 Na2 Na2 6 3 120.4(11) ?
OW2 Na2 Na2 1_556 3 50.6(6) ?
O10 Na2 Na2 1_556 3 148.1(3) ?
OW2 Na2 Na2 3_556 3 40.0(5) ?
O3 Na2 Na2 1_556 3 94.74(17) ?
O10 Na2 Na2 6_556 3 50.3(2) ?
OW2 Na2 Na2 6_556 3 127.2(4) ?
O11 Na2 Na2 1_556 3 93.39(19) ?
O1 Na2 Na2 1_556 3 103.67(18) ?
Na2 Na2 Si4 6 1_556 108.3(2) ?
OW2 Na2 Si4 1_556 1_556 87.7(7) ?
O10 Na2 Si4 1_556 1_556 90.9(4) ?
OW2 Na2 Si4 3_556 1_556 87.6(6) ?
O3 Na2 Si4 1_556 1_556 29.01(13) ?
O10 Na2 Si4 6_556 1_556 112.8(4) ?
OW2 Na2 Si4 6_556 1_556 117.2(5) ?
O11 Na2 Si4 1_556 1_556 28.02(16) ?
O1 Na2 Si4 1_556 1_556 133.5(3) ?
Na2 Na2 Si4 3 1_556 88.05(13) ?
Na2 Na2 OW2 6 8_556 18.2(9) ?
OW2 Na2 OW2 1_556 8_556 155.9(12) ?
O10 Na2 OW2 1_556 8_556 73.1(4) ?
OW2 Na2 OW2 3_556 8_556 158.3(10) ?
O3 Na2 OW2 1_556 8_556 90.1(5) ?
O10 Na2 OW2 6_556 8_556 85.2(4) ?
OW2 Na2 OW2 6_556 8_556 8.3(6) ?
O11 Na2 OW2 1_556 8_556 124.6(5) ?
O1 Na2 OW2 1_556 8_556 88.6(5) ?
Na2 Na2 OW2 3 8_556 135.5(4) ?
Si4 Na2 OW2 1_556 8_556 114.1(5) ?
OW3 Na3 OW1 . 1_554 173.4(13) ?
OW3 Na3 Na3 . 4_565 114.4(10) ?
OW1 Na3 Na3 1_554 4_565 59.4(3) ?
OW3 Na3 OW3 . 3 11.6(6) ?
OW1 Na3 OW3 1_554 3 161.8(9) ?
Na3 Na3 OW3 4_565 3 103.6(6) ?
OW3 Na3 O6 . . 112.2(12) ?
OW1 Na3 O6 1_554 . 74.4(4) ?
Na3 Na3 O6 4_565 . 129.6(3) ?
OW3 Na3 O6 3 . 123.8(8) ?
OW3 Na3 O5 . . 85.9(14) ?
OW1 Na3 O5 1_554 . 95.7(9) ?
Na3 Na3 O5 4_565 . 123.2(3) ?
OW3 Na3 O5 3 . 88.4(8) ?
O6 Na3 O5 . . 77.9(4) ?
OW3 Na3 O8 . 1_554 87.6(14) ?
OW1 Na3 O8 1_554 1_554 96.2(9) ?
Na3 Na3 O8 4_565 1_554 103.5(3) ?
OW3 Na3 O8 3 1_554 94.4(9) ?
O6 Na3 O8 . 1_554 60.3(4) ?
O5 Na3 O8 . 1_554 131.1(5) ?
OW3 Na3 O4 . . 106.7(14) ?
OW1 Na3 O4 1_554 . 69.3(9) ?
Na3 Na3 O4 4_565 . 67.9(3) ?
OW3 Na3 O4 3 . 99.2(9) ?
O6 Na3 O4 . . 115.1(5) ?
O5 Na3 O4 . . 55.3(3) ?
O8 Na3 O4 1_554 . 165.3(5) ?
OW3 Na3 OW3 . 4_565 90.4(13) ?
OW1 Na3 OW3 1_554 4_565 83.4(6) ?
Na3 Na3 OW3 4_565 4_565 23.9(4) ?
OW3 Na3 OW3 3 4_565 79.7(8) ?
O6 Na3 OW3 . 4_565 150.2(7) ?
O5 Na3 OW3 . 4_565 124.6(8) ?
O8 Na3 OW3 1_554 4_565 103.8(7) ?
O4 Na3 OW3 . 4_565 73.4(7) ?
OW3 Na3 Si2 . 1_554 104.6(13) ?
OW1 Na3 Si2 1_554 1_554 81.2(7) ?
Na3 Na3 Si2 4_565 1_554 117.3(2) ?
OW3 Na3 Si2 3 1_554 114.7(8) ?
O6 Na3 Si2 . 1_554 29.9(2) ?
O5 Na3 Si2 . 1_554 106.1(4) ?
O8 Na3 Si2 1_554 1_554 30.79(19) ?
O4 Na3 Si2 . 1_554 141.6(4) ?
OW3 Na3 Si2 4_565 1_554 128.0(7) ?
OW3 Na3 Si3 . . 91.5(15) ?
OW1 Na3 Si3 1_554 . 87.0(9) ?
Na3 Na3 Si3 4_565 . 96.7(2) ?
OW3 Na3 Si3 3 . 88.7(9) ?
O6 Na3 Si3 . . 100.2(4) ?
O5 Na3 Si3 . . 27.2(2) ?
O8 Na3 Si3 1_554 . 158.1(5) ?
O4 Na3 Si3 . . 29.11(15) ?
OW3 Na3 Si3 4_565 . 98.1(7) ?
Si2 Na3 Si3 1_554 . 130.0(4) ?
OW3 Na3 Na1 . . 44.1(12) ?
OW1 Na3 Na1 1_554 . 138.7(8) ?
Na3 Na3 Na1 4_565 . 140.9(2) ?
OW3 Na3 Na1 3 . 50.2(6) ?
O6 Na3 Na1 . . 87.5(4) ?
O5 Na3 Na1 . . 43.6(2) ?
O8 Na3 Na1 1_554 . 106.7(4) ?
O4 Na3 Na1 . . 86.4(3) ?
OW3 Na3 Na1 4_565 . 122.1(5) ?
Si2 Na3 Na1 1_554 . 101.2(4) ?
Si3 Na3 Na1 . . 59.6(2) ?
O10 Si1 O1 . 3_655 110.8(4) ?
O10 Si1 O1 . . 110.8(4) ?
O1 Si1 O1 3_655 . 109.9(6) ?
O10 Si1 O9 . . 103.8(5) ?
O1 Si1 O9 3_655 . 110.7(3) ?
O1 Si1 O9 . . 110.7(3) ?
O10 Si1 La1 . . 48.0(4) ?
O1 Si1 La1 3_655 . 124.9(3) ?
O1 Si1 La1 . . 124.9(3) ?
O9 Si1 La1 . . 55.8(4) ?
O10 Si1 Na2 . 1_554 43.3(2) ?
O1 Si1 Na2 3_655 1_554 129.0(3) ?
O1 Si1 Na2 . 1_554 67.5(3) ?
O9 Si1 Na2 . 1_554 117.6(3) ?
La1 Si1 Na2 . 1_554 74.70(17) ?
O10 Si1 Na2 . 3_654 43.3(2) ?
O1 Si1 Na2 3_655 3_654 67.5(3) ?
O1 Si1 Na2 . 3_654 129.0(3) ?
O9 Si1 Na2 . 3_654 117.6(3) ?
La1 Si1 Na2 . 3_654 74.70(17) ?
Na2 Si1 Na2 1_554 3_654 76.3(3) ?
O6 Si2 O8 1_556 3_655 110.0(3) ?
O6 Si2 O8 1_556 . 110.0(3) ?
O8 Si2 O8 3_655 . 108.3(5) ?
O6 Si2 O9 1_556 . 115.7(5) ?
O8 Si2 O9 3_655 . 106.3(4) ?
O8 Si2 O9 . . 106.3(4) ?
O6 Si2 Na3 1_556 3_656 53.1(3) ?
O8 Si2 Na3 3_655 3_656 57.8(3) ?
O8 Si2 Na3 . 3_656 116.2(4) ?
O9 Si2 Na3 . 3_656 137.4(3) ?
O6 Si2 Na3 1_556 1_556 53.1(3) ?
O8 Si2 Na3 3_655 1_556 116.2(4) ?
O8 Si2 Na3 . 1_556 57.8(3) ?
O9 Si2 Na3 . 1_556 137.4(3) ?
Na3 Si2 Na3 3_656 1_556 73.9(5) ?
O5 Si3 O7 . . 112.5(4) ?
O5 Si3 O4 . . 110.9(4) ?
O7 Si3 O4 . . 108.3(4) ?
O5 Si3 O8 . . 113.9(3) ?
O7 Si3 O8 . . 103.4(4) ?
O4 Si3 O8 . . 107.4(4) ?
O5 Si3 Na3 . . 48.0(3) ?
O7 Si3 Na3 . . 113.0(4) ?
O4 Si3 Na3 . . 65.6(4) ?
O8 Si3 Na3 . . 143.4(3) ?
O5 Si3 K1 . . 40.6(2) ?
O7 Si3 K1 . . 71.9(3) ?
O4 Si3 K1 . . 124.0(3) ?
O8 Si3 K1 . . 127.5(2) ?
Na3 Si3 K1 . . 63.9(2) ?
O5 Si3 Na1 . . 40.6(2) ?
O7 Si3 Na1 . . 71.9(3) ?
O4 Si3 Na1 . . 124.0(3) ?
O8 Si3 Na1 . . 127.5(2) ?
Na3 Si3 Na1 . . 63.9(2) ?
K1 Si3 Na1 . . 0.00(16) ?
O11 Si4 O1 . 1_554 115.5(4) ?
O11 Si4 O2 . 1_554 114.1(4) ?
O1 Si4 O2 1_554 1_554 102.0(4) ?
O11 Si4 O3 . . 109.8(5) ?
O1 Si4 O3 1_554 . 106.7(4) ?
O2 Si4 O3 1_554 . 108.2(4) ?
O11 Si4 Na2 . 1_554 64.5(4) ?
O1 Si4 Na2 1_554 1_554 144.0(3) ?
O2 Si4 Na2 1_554 1_554 110.6(4) ?
O3 Si4 Na2 . 1_554 49.0(4) ?
O11 Si4 K1 . . 38.0(2) ?
O1 Si4 K1 1_554 . 130.6(2) ?
O2 Si4 K1 1_554 . 76.3(3) ?
O3 Si4 K1 . . 120.9(3) ?
Na2 Si4 K1 1_554 . 73.59(17) ?
O11 Si4 Na1 . . 38.0(2) ?
O1 Si4 Na1 1_554 . 130.6(2) ?
O2 Si4 Na1 1_554 . 76.3(3) ?
O3 Si4 Na1 . . 120.9(3) ?
Na2 Si4 Na1 1_554 . 73.59(17) ?
K1 Si4 Na1 . . 0.00(8) ?
Si4 O1 Si1 1_556 . 150.8(5) ?
Si4 O1 O2 1_556 . 39.2(3) ?
Si1 O1 O2 . . 161.6(5) ?
Si4 O1 O3 1_556 1_556 36.98(19) ?
Si1 O1 O3 . 1_556 136.1(4) ?
O2 O1 O3 . 1_556 62.1(3) ?
Si4 O1 O1 1_556 3_655 121.7(3) ?
Si1 O1 O1 . 3_655 35.0(3) ?
O2 O1 O1 . 3_655 160.8(3) ?
O3 O1 O1 1_556 3_655 101.60(14) ?
Si4 O1 O10 1_556 . 172.5(4) ?
Si1 O1 O10 . . 34.6(3) ?
O2 O1 O10 . . 138.5(4) ?
O3 O1 O10 1_556 . 136.9(3) ?
O1 O1 O10 3_655 . 60.2(2) ?
Si4 O1 O11 1_556 1_556 31.6(2) ?
Si1 O1 O11 . 1_556 121.2(4) ?
O2 O1 O11 . 1_556 61.7(3) ?
O3 O1 O11 1_556 1_556 59.2(3) ?
O1 O1 O11 3_655 1_556 102.03(19) ?
O10 O1 O11 . 1_556 155.3(3) ?
Si4 O1 O9 1_556 . 130.1(4) ?
Si1 O1 O9 . . 35.0(2) ?
O2 O1 O9 . . 129.0(3) ?
O3 O1 O9 1_556 . 150.6(4) ?
O1 O1 O9 3_655 . 60.42(16) ?
O10 O1 O9 . . 57.4(3) ?
O11 O1 O9 1_556 . 99.7(3) ?
Si4 O1 OW2 1_556 . 105.2(5) ?
Si1 O1 OW2 . . 100.3(6) ?
O2 O1 OW2 . . 66.0(5) ?
O3 O1 OW2 1_556 . 117.2(4) ?
O1 O1 OW2 3_655 . 133.1(4) ?
O10 O1 OW2 . . 73.4(5) ?
O11 O1 OW2 1_556 . 119.6(5) ?
O9 O1 OW2 . . 90.4(5) ?
Si4 O1 Na2 1_556 1_554 125.3(3) ?
Si1 O1 Na2 . 1_554 83.6(4) ?
O2 O1 Na2 . 1_554 92.1(3) ?
O3 O1 Na2 1_556 1_554 110.2(3) ?
O1 O1 Na2 3_655 1_554 103.67(18) ?
O10 O1 Na2 . 1_554 49.1(3) ?
O11 O1 Na2 1_556 1_554 153.8(3) ?
O9 O1 Na2 . 1_554 97.2(4) ?
OW2 O1 Na2 . 1_554 40.2(4) ?
Si4 O1 Na2 1_556 6_554 124.9(3) ?
Si1 O1 Na2 . 6_554 82.0(4) ?
O2 O1 Na2 . 6_554 97.9(3) ?
O3 O1 Na2 1_556 6_554 101.9(3) ?
O1 O1 Na2 3_655 6_554 95.28(16) ?
O10 O1 Na2 . 6_554 48.3(3) ?
O11 O1 Na2 1_556 6_554 156.4(3) ?
O9 O1 Na2 . 6_554 102.7(4) ?
OW2 O1 Na2 . 6_554 53.5(4) ?
Na2 O1 Na2 1_554 6_554 13.7(3) ?
Si4 O1 O1 1_556 6 75.4(2) ?
Si1 O1 O1 . 6 122.2(3) ?
O2 O1 O1 . 6 70.1(3) ?
O3 O1 O1 1_556 6 48.3(2) ?
O1 O1 O1 3_655 6 107.6(2) ?
O10 O1 O1 . 6 97.1(3) ?
O11 O1 O1 1_556 6 105.1(2) ?
O9 O1 O1 . 6 154.4(3) ?
OW2 O1 O1 . 6 82.7(4) ?
Na2 O1 O1 1_554 6 62.1(2) ?
Na2 O1 O1 6_554 6 53.80(19) ?
Si4 O2 Si4 3_556 1_556 140.5(7) ?
Si4 O2 O1 3_556 3 38.8(2) ?
Si4 O2 O1 1_556 3 176.9(6) ?
Si4 O2 O1 3_556 . 176.9(6) ?
Si4 O2 O1 1_556 . 38.8(2) ?
O1 O2 O1 3 . 141.7(6) ?
Si4 O2 O3 3_556 3_556 36.03(19) ?
Si4 O2 O3 1_556 3_556 120.8(5) ?
O1 O2 O3 3 3_556 60.6(2) ?
O1 O2 O3 . 3_556 146.5(4) ?
Si4 O2 O3 3_556 1_556 120.8(5) ?
Si4 O2 O3 1_556 1_556 36.03(19) ?
O1 O2 O3 3 1_556 146.5(4) ?
O1 O2 O3 . 1_556 60.6(2) ?
O3 O2 O3 3_556 1_556 89.1(3) ?
Si4 O2 O11 3_556 1_556 115.9(5) ?
Si4 O2 O11 1_556 1_556 32.1(3) ?
O1 O2 O11 3 1_556 145.1(4) ?
O1 O2 O11 . 1_556 62.1(3) ?
O3 O2 O11 3_556 1_556 116.1(4) ?
O3 O2 O11 1_556 1_556 58.9(2) ?
Si4 O2 O11 3_556 3_556 32.1(3) ?
Si4 O2 O11 1_556 3_556 115.9(5) ?
O1 O2 O11 3 3_556 62.1(3) ?
O1 O2 O11 . 3_556 145.1(4) ?
O3 O2 O11 3_556 3_556 58.9(2) ?
O3 O2 O11 1_556 3_556 116.1(4) ?
O11 O2 O11 1_556 3_556 86.0(4) ?
Si4 O2 OW2 3_556 . 115.3(5) ?
Si4 O2 OW2 1_556 . 104.0(5) ?
O1 O2 OW2 3 . 76.5(5) ?
O1 O2 OW2 . . 65.2(5) ?
O3 O2 OW2 3_556 . 124.5(5) ?
O3 O2 OW2 1_556 . 115.4(5) ?
O11 O2 OW2 1_556 . 119.2(5) ?
O11 O2 OW2 3_556 . 128.5(5) ?
Si4 O2 OW2 3_556 3 104.0(5) ?
Si4 O2 OW2 1_556 3 115.3(5) ?
O1 O2 OW2 3 3 65.2(5) ?
O1 O2 OW2 . 3 76.5(5) ?
O3 O2 OW2 3_556 3 115.4(5) ?
O3 O2 OW2 1_556 3 124.5(5) ?
O11 O2 OW2 1_556 3 128.5(5) ?
O11 O2 OW2 3_556 3 119.2(5) ?
OW2 O2 OW2 . 3 11.3(8) ?
Si4 O2 K1 3_556 1_556 76.0(3) ?
Si4 O2 K1 1_556 1_556 76.0(3) ?
O1 O2 K1 3 1_556 101.3(3) ?
O1 O2 K1 . 1_556 101.3(3) ?
O3 O2 K1 3_556 1_556 94.3(3) ?
O3 O2 K1 1_556 1_556 94.3(3) ?
O11 O2 K1 1_556 1_556 44.0(2) ?
O11 O2 K1 3_556 1_556 44.0(2) ?
OW2 O2 K1 . 1_556 129.1(5) ?
OW2 O2 K1 3 1_556 129.1(5) ?
Si4 O2 Na1 3_556 1_556 76.0(3) ?
Si4 O2 Na1 1_556 1_556 76.0(3) ?
O1 O2 Na1 3 1_556 101.3(3) ?
O1 O2 Na1 . 1_556 101.3(3) ?
O3 O2 Na1 3_556 1_556 94.3(3) ?
O3 O2 Na1 1_556 1_556 94.3(3) ?
O11 O2 Na1 1_556 1_556 44.0(2) ?
O11 O2 Na1 3_556 1_556 44.0(2) ?
OW2 O2 Na1 . 1_556 129.1(5) ?
OW2 O2 Na1 3 1_556 129.1(5) ?
K1 O2 Na1 1_556 1_556 0.00(15) ?
Si4 O3 Si4 . 6 138.2(7) ?
Si4 O3 Na2 . 1_554 102.0(3) ?
Si4 O3 Na2 6 1_554 119.8(5) ?
Si4 O3 Na2 . 6_554 119.8(5) ?
Si4 O3 Na2 6 6_554 102.0(3) ?
Na2 O3 Na2 1_554 6_554 18.8(4) ?
Si4 O3 O1 . 6_554 105.8(5) ?
Si4 O3 O1 6 6_554 36.3(2) ?
Na2 O3 O1 1_554 6_554 144.1(3) ?
Na2 O3 O1 6_554 6_554 131.6(3) ?
Si4 O3 O1 . 1_554 36.3(2) ?
Si4 O3 O1 6 1_554 105.8(5) ?
Na2 O3 O1 1_554 1_554 131.6(3) ?
Na2 O3 O1 6_554 1_554 144.1(3) ?
O1 O3 O1 6_554 1_554 83.3(4) ?
Si4 O3 O11 . . 34.0(2) ?
Si4 O3 O11 6 . 165.4(4) ?
Na2 O3 O11 1_554 . 70.7(3) ?
Na2 O3 O11 6_554 . 87.0(4) ?
O1 O3 O11 6_554 . 139.8(4) ?
O1 O3 O11 1_554 . 61.7(3) ?
Si4 O3 O11 . 6 165.4(4) ?
Si4 O3 O11 6 6 34.0(2) ?
Na2 O3 O11 1_554 6 87.0(4) ?
Na2 O3 O11 6_554 6 70.7(3) ?
O1 O3 O11 6_554 6 61.7(3) ?
O1 O3 O11 1_554 6 139.8(4) ?
O11 O3 O11 . 6 157.6(6) ?
Si4 O3 O2 . 1_554 35.79(19) ?
Si4 O3 O2 6 1_554 120.3(5) ?
Na2 O3 O2 1_554 1_554 106.6(3) ?
Na2 O3 O2 6_554 1_554 124.1(4) ?
O1 O3 O2 6_554 1_554 84.2(4) ?
O1 O3 O2 1_554 1_554 57.3(2) ?
O11 O3 O2 . 1_554 61.1(2) ?
O11 O3 O2 6 1_554 130.6(3) ?
Si4 O3 O2 . 6_554 120.3(5) ?
Si4 O3 O2 6 6_554 35.79(19) ?
Na2 O3 O2 1_554 6_554 124.1(4) ?
Na2 O3 O2 6_554 6_554 106.6(3) ?
O1 O3 O2 6_554 6_554 57.3(2) ?
O1 O3 O2 1_554 6_554 84.2(4) ?
O11 O3 O2 . 6_554 130.6(3) ?
O11 O3 O2 6 6_554 61.1(2) ?
O2 O3 O2 1_554 6_554 129.2(6) ?
Si3 O4 Si3 4_565 . 141.5(6) ?
Si3 O4 O8 4_565 4_565 36.4(2) ?
Si3 O4 O8 . 4_565 117.7(5) ?
Si3 O4 O8 4_565 . 117.7(5) ?
Si3 O4 O8 . . 36.4(2) ?
O8 O4 O8 4_565 . 84.6(4) ?
Si3 O4 O7 4_565 . 112.8(4) ?
Si3 O4 O7 . . 35.8(2) ?
O8 O4 O7 4_565 . 109.1(4) ?
O8 O4 O7 . . 58.2(2) ?
Si3 O4 O7 4_565 2_565 35.8(2) ?
Si3 O4 O7 . 2_565 112.8(4) ?
O8 O4 O7 4_565 2_565 58.2(2) ?
O8 O4 O7 . 2_565 109.1(4) ?
O7 O4 O7 . 2_565 78.8(4) ?
Si3 O4 O5 4_565 . 173.1(5) ?
Si3 O4 O5 . . 33.89(18) ?
O8 O4 O5 4_565 . 145.2(4) ?
O8 O4 O5 . . 61.4(2) ?
O7 O4 O5 . . 60.6(2) ?
O7 O4 O5 2_565 . 137.3(4) ?
Si3 O4 O5 4_565 4_565 33.89(18) ?
Si3 O4 O5 . 4_565 173.1(5) ?
O8 O4 O5 4_565 4_565 61.4(2) ?
O8 O4 O5 . 4_565 145.2(4) ?
O7 O4 O5 . 4_565 137.3(4) ?
O7 O4 O5 2_565 4_565 60.6(2) ?
O5 O4 O5 . 4_565 149.8(5) ?
Si3 O4 Na3 4_565 . 128.8(5) ?
Si3 O4 Na3 . . 85.3(3) ?
O8 O4 Na3 4_565 . 154.4(4) ?
O8 O4 Na3 . . 113.3(3) ?
O7 O4 Na3 . . 96.2(3) ?
O7 O4 Na3 2_565 . 125.9(4) ?
O5 O4 Na3 . . 53.0(3) ?
O5 O4 Na3 4_565 . 97.1(4) ?
Si3 O4 Na3 4_565 4_565 85.3(3) ?
Si3 O4 Na3 . 4_565 128.8(5) ?
O8 O4 Na3 4_565 4_565 113.3(3) ?
O8 O4 Na3 . 4_565 154.4(4) ?
O7 O4 Na3 . 4_565 125.9(4) ?
O7 O4 Na3 2_565 4_565 96.2(3) ?
O5 O4 Na3 . 4_565 97.1(4) ?
O5 O4 Na3 4_565 4_565 53.0(3) ?
Na3 O4 Na3 . 4_565 44.2(5) ?
Si3 O4 OW1 4_565 1_554 108.9(3) ?
Si3 O4 OW1 . 1_554 108.9(3) ?
O8 O4 OW1 4_565 1_554 113.8(4) ?
O8 O4 OW1 . 1_554 113.8(4) ?
O7 O4 OW1 . 1_554 135.4(3) ?
O7 O4 OW1 2_565 1_554 135.4(3) ?
O5 O4 OW1 . 1_554 76.9(2) ?
O5 O4 OW1 4_565 1_554 76.9(2) ?
Na3 O4 OW1 . 1_554 43.1(4) ?
Na3 O4 OW1 4_565 1_554 43.1(4) ?
Si3 O5 La1 . . 139.1(3) ?
Si3 O5 K1 . . 114.9(3) ?
La1 O5 K1 . . 97.9(2) ?
Si3 O5 Na1 . . 114.9(3) ?
La1 O5 Na1 . . 97.9(2) ?
K1 O5 Na1 . . 0.00(12) ?
Si3 O5 Na3 . . 104.8(4) ?
La1 O5 Na3 . . 98.1(3) ?
K1 O5 Na3 . . 90.9(3) ?
Na1 O5 Na3 . . 90.9(3) ?
Si3 O5 O4 . . 35.2(2) ?
La1 O5 O4 . . 133.9(3) ?
K1 O5 O4 . . 126.3(3) ?
Na1 O5 O4 . . 126.3(3) ?
Na3 O5 O4 . . 71.7(4) ?
Si3 O5 O7 . . 34.4(2) ?
La1 O5 O7 . . 153.3(3) ?
K1 O5 O7 . . 80.5(2) ?
Na1 O5 O7 . . 80.5(2) ?
Na3 O5 O7 . . 108.5(4) ?
O4 O5 O7 . . 59.7(3) ?
Si3 O5 O8 . . 33.79(19) ?
La1 O5 O8 . . 106.5(2) ?
K1 O5 O8 . . 127.2(3) ?
Na1 O5 O8 . . 127.2(3) ?
Na3 O5 O8 . . 129.3(4) ?
O4 O5 O8 . . 59.2(3) ?
O7 O5 O8 . . 57.2(2) ?
Si3 O5 OW3 . . 108.5(6) ?
La1 O5 OW3 . . 108.1(6) ?
K1 O5 OW3 . . 62.4(5) ?
Na1 O5 OW3 . . 62.4(5) ?
Na3 O5 OW3 . . 29.5(5) ?
O4 O5 OW3 . . 85.1(6) ?
O7 O5 OW3 . . 94.9(6) ?
O8 O5 OW3 . . 141.8(6) ?
Si3 O5 O11 . . 157.7(4) ?
La1 O5 O11 . . 49.69(16) ?
K1 O5 O11 . . 48.66(17) ?
Na1 O5 O11 . . 48.66(17) ?
Na3 O5 O11 . . 91.6(4) ?
O4 O5 O11 . . 163.0(4) ?
O7 O5 O11 . . 126.0(3) ?
O8 O5 O11 . . 137.8(3) ?
OW3 O5 O11 . . 78.6(5) ?
Si3 O5 O9 . . 85.7(3) ?
La1 O5 O9 . . 57.85(19) ?
K1 O5 O9 . . 113.8(2) ?
Na1 O5 O9 . . 113.8(2) ?
Na3 O5 O9 . . 146.4(3) ?
O4 O5 O9 . . 106.8(3) ?
O7 O5 O9 . . 98.1(3) ?
O8 O5 O9 . . 52.2(2) ?
OW3 O5 O9 . . 165.6(6) ?
O11 O5 O9 . . 88.8(3) ?
Si3 O5 O6 . . 140.6(3) ?
La1 O5 O6 . . 47.34(16) ?
K1 O5 O6 . . 97.7(2) ?
Na1 O5 O6 . . 97.7(2) ?
Na3 O5 O6 . . 50.8(3) ?
O4 O5 O6 . . 107.4(3) ?
O7 O5 O6 . . 159.3(3) ?
O8 O5 O6 . . 133.1(2) ?
OW3 O5 O6 . . 66.6(5) ?
O11 O5 O6 . . 61.7(2) ?
O9 O5 O6 . . 101.4(2) ?
Si2 O6 La1 1_554 . 153.1(5) ?
Si2 O6 Na3 1_554 3_655 97.1(4) ?
La1 O6 Na3 . 3_655 100.8(4) ?
Si2 O6 Na3 1_554 . 97.1(4) ?
La1 O6 Na3 . . 100.8(4) ?
Na3 O6 Na3 3_655 . 96.5(6) ?
Si2 O6 O8 1_554 1_554 35.40(19) ?
La1 O6 O8 . 1_554 149.27(17) ?
Na3 O6 O8 3_655 1_554 106.3(4) ?
Na3 O6 O8 . 1_554 62.3(4) ?
Si2 O6 O8 1_554 3_654 35.40(19) ?
La1 O6 O8 . 3_654 149.27(17) ?
Na3 O6 O8 3_655 3_654 62.3(4) ?
Na3 O6 O8 . 3_654 106.3(4) ?
O8 O6 O8 1_554 3_654 59.9(3) ?
Si2 O6 O9 1_554 1_554 32.7(3) ?
La1 O6 O9 . 1_554 120.4(3) ?
Na3 O6 O9 3_655 1_554 117.2(4) ?
Na3 O6 O9 . 1_554 117.2(4) ?
O8 O6 O9 1_554 1_554 58.2(3) ?
O8 O6 O9 3_654 1_554 58.2(3) ?
Si2 O6 OW1 1_554 1_554 101.9(7) ?
La1 O6 OW1 . 1_554 105.1(7) ?
Na3 O6 OW1 3_655 1_554 48.3(3) ?
Na3 O6 OW1 . 1_554 48.3(3) ?
O8 O6 OW1 1_554 1_554 83.1(6) ?
O8 O6 OW1 3_654 1_554 83.1(6) ?
O9 O6 OW1 1_554 1_554 134.6(7) ?
Si2 O6 O5 1_554 3_655 143.98(17) ?
La1 O6 O5 . 3_655 49.45(17) ?
Na3 O6 O5 3_655 3_655 51.3(3) ?
Na3 O6 O5 . 3_655 102.8(4) ?
O8 O6 O5 1_554 3_655 153.7(3) ?
O8 O6 O5 3_654 3_655 109.3(2) ?
O9 O6 O5 1_554 3_655 139.9(2) ?
OW1 O6 O5 1_554 3_655 71.4(5) ?
Si2 O6 O5 1_554 . 143.98(17) ?
La1 O6 O5 . . 49.45(17) ?
Na3 O6 O5 3_655 . 102.8(4) ?
Na3 O6 O5 . . 51.3(3) ?
O8 O6 O5 1_554 . 109.3(2) ?
O8 O6 O5 3_654 . 153.7(3) ?
O9 O6 O5 1_554 . 139.9(2) ?
OW1 O6 O5 1_554 . 71.4(5) ?
O5 O6 O5 3_655 . 69.1(3) ?
Si2 O6 O11 1_554 . 112.9(3) ?
La1 O6 O11 . . 47.96(18) ?
Na3 O6 O11 3_655 . 148.7(5) ?
Na3 O6 O11 . . 89.1(3) ?
O8 O6 O11 1_554 . 103.6(2) ?
O8 O6 O11 3_654 . 144.8(4) ?
O9 O6 O11 1_554 . 86.7(3) ?
OW1 O6 O11 1_554 . 128.2(5) ?
O5 O6 O11 3_655 . 97.3(3) ?
O5 O6 O11 . . 57.8(2) ?
Si2 O6 O11 1_554 3_655 112.9(3) ?
La1 O6 O11 . 3_655 47.96(18) ?
Na3 O6 O11 3_655 3_655 89.1(3) ?
Na3 O6 O11 . 3_655 148.7(5) ?
O8 O6 O11 1_554 3_655 144.8(4) ?
O8 O6 O11 3_654 3_655 103.6(2) ?
O9 O6 O11 1_554 3_655 86.7(3) ?
OW1 O6 O11 1_554 3_655 128.2(5) ?
O5 O6 O11 3_655 3_655 57.8(2) ?
O5 O6 O11 . 3_655 97.3(3) ?
O11 O6 O11 . 3_655 71.3(3) ?
Si3 O7 Si3 3 . 143.1(6) ?
Si3 O7 O8 3 . 176.5(6) ?
Si3 O7 O8 . . 38.5(2) ?
Si3 O7 O8 3 3 38.5(2) ?
Si3 O7 O8 . 3 176.5(6) ?
O8 O7 O8 . 3 139.7(5) ?
Si3 O7 O4 3 . 118.6(5) ?
Si3 O7 O4 . . 35.9(2) ?
O8 O7 O4 . . 60.8(2) ?
O8 O7 O4 3 . 142.0(4) ?
Si3 O7 O4 3 2_565 35.9(2) ?
Si3 O7 O4 . 2_565 118.6(5) ?
O8 O7 O4 . 2_565 142.0(4) ?
O8 O7 O4 3 2_565 60.8(2) ?
O4 O7 O4 . 2_565 85.6(4) ?
Si3 O7 O5 3 3 33.2(2) ?
Si3 O7 O5 . 3 120.9(5) ?
O8 O7 O5 . 3 150.3(4) ?
O8 O7 O5 3 3 62.0(2) ?
O4 O7 O5 . 3 117.6(4) ?
O4 O7 O5 2_565 3 59.7(2) ?
Si3 O7 O5 3 . 120.9(5) ?
Si3 O7 O5 . . 33.2(2) ?
O8 O7 O5 . . 62.0(2) ?
O8 O7 O5 3 . 150.3(4) ?
O4 O7 O5 . . 59.7(2) ?
O4 O7 O5 2_565 . 117.6(4) ?
O5 O7 O5 3 . 90.8(4) ?
Si3 O7 OW3 3 1_556 117.8(5) ?
Si3 O7 OW3 . 1_556 97.9(5) ?
O8 O7 OW3 . 1_556 60.0(4) ?
O8 O7 OW3 3 1_556 79.9(4) ?
O4 O7 OW3 . 1_556 104.8(5) ?
O4 O7 OW3 2_565 1_556 119.3(5) ?
O5 O7 OW3 3 1_556 136.8(5) ?
O5 O7 OW3 . 1_556 118.9(4) ?
Si3 O7 OW3 3 3_556 97.9(5) ?
Si3 O7 OW3 . 3_556 117.8(5) ?
O8 O7 OW3 . 3_556 79.9(4) ?
O8 O7 OW3 3 3_556 60.0(4) ?
O4 O7 OW3 . 3_556 119.3(5) ?
O4 O7 OW3 2_565 3_556 104.8(5) ?
O5 O7 OW3 3 3_556 118.9(4) ?
O5 O7 OW3 . 3_556 136.8(5) ?
OW3 O7 OW3 1_556 3_556 20.0(7) ?
Si3 O7 K1 3 . 80.4(3) ?
Si3 O7 K1 . . 80.4(3) ?
O8 O7 K1 . . 103.0(3) ?
O8 O7 K1 3 . 103.0(3) ?
O4 O7 K1 . . 99.2(3) ?
O4 O7 K1 2_565 . 99.2(3) ?
O5 O7 K1 3 . 47.29(19) ?
O5 O7 K1 . . 47.29(19) ?
OW3 O7 K1 1_556 . 135.4(5) ?
OW3 O7 K1 3_556 . 135.4(5) ?
Si3 O7 Na1 3 . 80.4(3) ?
Si3 O7 Na1 . . 80.4(3) ?
O8 O7 Na1 . . 103.0(3) ?
O8 O7 Na1 3 . 103.0(3) ?
O4 O7 Na1 . . 99.2(3) ?
O4 O7 Na1 2_565 . 99.2(3) ?
O5 O7 Na1 3 . 47.29(19) ?
O5 O7 Na1 . . 47.29(19) ?
OW3 O7 Na1 1_556 . 135.4(5) ?
OW3 O7 Na1 3_556 . 135.4(5) ?
K1 O7 Na1 . . 0.00(15) ?
Si2 O8 Si3 . . 137.9(4) ?
Si2 O8 O7 . . 151.5(4) ?
Si3 O8 O7 . . 38.1(2) ?
Si2 O8 O9 . . 37.1(3) ?
Si3 O8 O9 . . 105.0(4) ?
O7 O8 O9 . . 116.9(3) ?
Si2 O8 O8 . 3_655 35.9(2) ?
Si3 O8 O8 . 3_655 121.8(2) ?
O7 O8 O8 . 3_655 159.9(2) ?
O9 O8 O8 . 3_655 59.76(15) ?
Si2 O8 O6 . 1_556 34.6(2) ?
Si3 O8 O6 . 1_556 165.9(4) ?
O7 O8 O6 . 1_556 138.6(3) ?
O9 O8 O6 . 1_556 62.9(3) ?
O8 O8 O6 3_655 1_556 60.03(16) ?
Si2 O8 O4 . . 137.3(4) ?
Si3 O8 O4 . . 36.1(2) ?
O7 O8 O4 . . 61.0(3) ?
O9 O8 O4 . . 125.6(4) ?
O8 O8 O4 3_655 . 103.5(2) ?
O6 O8 O4 1_556 . 156.7(3) ?
Si2 O8 Na3 . 1_556 91.4(4) ?
Si3 O8 Na3 . 1_556 130.1(4) ?
O7 O8 Na3 . 1_556 96.3(4) ?
O9 O8 Na3 . 1_556 117.0(4) ?
O8 O8 Na3 3_655 1_556 102.7(3) ?
O6 O8 Na3 1_556 1_556 57.4(3) ?
O4 O8 Na3 . 1_556 117.2(4) ?
Si2 O8 O5 . . 106.1(3) ?
Si3 O8 O5 . . 32.34(19) ?
O7 O8 O5 . . 60.8(3) ?
O9 O8 O5 . . 72.9(3) ?
O8 O8 O5 3_655 . 100.90(16) ?
O6 O8 O5 1_556 . 135.7(3) ?
O4 O8 O5 . . 59.4(2) ?
Na3 O8 O5 1_556 . 156.2(4) ?
Si2 O8 OW3 . 1_556 106.6(6) ?
Si3 O8 OW3 . 1_556 109.1(6) ?
O7 O8 OW3 . 1_556 71.6(6) ?
O9 O8 OW3 . 1_556 116.5(5) ?
O8 O8 OW3 3_655 1_556 128.4(5) ?
O6 O8 OW3 1_556 1_556 73.0(5) ?
O4 O8 OW3 . 1_556 113.2(5) ?
Na3 O8 OW3 1_556 1_556 28.1(5) ?
O5 O8 OW3 . 1_556 128.5(6) ?
Si2 O9 Si1 . . 141.6(7) ?
Si2 O9 O10 . . 179.3(6) ?
Si1 O9 O10 . . 37.7(3) ?
Si2 O9 O8 . 3_655 36.6(2) ?
Si1 O9 O8 . 3_655 145.9(3) ?
O10 O9 O8 . 3_655 143.7(3) ?
Si2 O9 O8 . . 36.6(2) ?
Si1 O9 O8 . . 145.9(3) ?
O10 O9 O8 . . 143.7(3) ?
O8 O9 O8 3_655 . 60.5(3) ?
Si2 O9 O1 . 3_655 118.6(5) ?
Si1 O9 O1 . 3_655 34.3(2) ?
O10 O9 O1 . 3_655 60.9(3) ?
O8 O9 O1 3_655 3_655 111.5(3) ?
O8 O9 O1 . 3_655 149.8(5) ?
Si2 O9 O1 . . 118.6(5) ?
Si1 O9 O1 . . 34.3(2) ?
O10 O9 O1 . . 60.9(3) ?
O8 O9 O1 3_655 . 149.8(5) ?
O8 O9 O1 . . 111.5(3) ?
O1 O9 O1 3_655 . 59.2(3) ?
Si2 O9 O6 . 1_556 31.6(3) ?
Si1 O9 O6 . 1_556 110.0(5) ?
O10 O9 O6 . 1_556 147.7(5) ?
O8 O9 O6 3_655 1_556 58.9(3) ?
O8 O9 O6 . 1_556 58.9(3) ?
O1 O9 O6 3_655 1_556 91.5(4) ?
O1 O9 O6 . 1_556 91.5(4) ?
Si2 O9 La1 . . 123.7(5) ?
Si1 O9 La1 . . 94.7(4) ?
O10 O9 La1 . . 57.0(3) ?
O8 O9 La1 3_655 . 100.3(3) ?
O8 O9 La1 . . 100.3(3) ?
O1 O9 La1 3_655 . 109.9(3) ?
O1 O9 La1 . . 109.9(3) ?
O6 O9 La1 1_556 . 155.2(4) ?
Si2 O9 O5 . . 88.3(3) ?
Si1 O9 O5 . . 121.9(4) ?
O10 O9 O5 . . 92.2(4) ?
O8 O9 O5 3_655 . 90.4(3) ?
O8 O9 O5 . . 54.9(2) ?
O1 O9 O5 3_655 . 153.1(4) ?
O1 O9 O5 . . 108.7(2) ?
O6 O9 O5 1_556 . 113.7(3) ?
La1 O9 O5 . . 48.49(19) ?
Si2 O9 O5 . 3_655 88.3(3) ?
Si1 O9 O5 . 3_655 121.9(4) ?
O10 O9 O5 . 3_655 92.2(4) ?
O8 O9 O5 3_655 3_655 54.9(2) ?
O8 O9 O5 . 3_655 90.4(3) ?
O1 O9 O5 3_655 3_655 108.7(2) ?
O1 O9 O5 . 3_655 153.1(4) ?
O6 O9 O5 1_556 3_655 113.7(3) ?
La1 O9 O5 . 3_655 48.49(19) ?
O5 O9 O5 . 3_655 70.6(3) ?
Si1 O10 Na2 . 1_554 109.4(4) ?
Si1 O10 Na2 . 3_654 109.4(4) ?
Na2 O10 Na2 1_554 3_654 116.2(5) ?
Si1 O10 La1 . . 103.8(4) ?
Na2 O10 La1 1_554 . 108.6(4) ?
Na2 O10 La1 3_654 . 108.6(4) ?
Si1 O10 Na2 . 6_554 114.3(5) ?
Na2 O10 Na2 1_554 6_554 18.9(4) ?
Na2 O10 Na2 3_654 6_554 98.0(3) ?
La1 O10 Na2 . 6_554 122.2(4) ?
Si1 O10 Na2 . 8_554 114.3(5) ?
Na2 O10 Na2 1_554 8_554 98.0(3) ?
Na2 O10 Na2 3_654 8_554 18.9(4) ?
La1 O10 Na2 . 8_554 122.2(4) ?
Na2 O10 Na2 6_554 8_554 79.4(4) ?
Si1 O10 O9 . . 38.5(3) ?
Na2 O10 O9 1_554 . 121.1(3) ?
Na2 O10 O9 3_654 . 121.1(3) ?
La1 O10 O9 . . 65.3(3) ?
Na2 O10 O9 6_554 . 136.6(3) ?
Na2 O10 O9 8_554 . 136.6(3) ?
Si1 O10 O1 . 3_655 34.6(2) ?
Na2 O10 O1 1_554 3_655 125.7(5) ?
Na2 O10 O1 3_654 3_655 74.8(3) ?
La1 O10 O1 . 3_655 117.6(3) ?
Na2 O10 O1 6_554 3_655 118.6(5) ?
Na2 O10 O1 8_554 3_655 80.9(3) ?
O9 O10 O1 . 3_655 61.7(3) ?
Si1 O10 O1 . . 34.6(2) ?
Na2 O10 O1 1_554 . 74.8(3) ?
Na2 O10 O1 3_654 . 125.7(5) ?
La1 O10 O1 . . 117.6(3) ?
Na2 O10 O1 6_554 . 80.9(3) ?
Na2 O10 O1 8_554 . 118.6(5) ?
O9 O10 O1 . . 61.7(3) ?
O1 O10 O1 3_655 . 59.7(4) ?
Si1 O10 O11 . . 126.8(4) ?
Na2 O10 O11 1_554 . 61.8(3) ?
Na2 O10 O11 3_654 . 121.5(5) ?
La1 O10 O11 . . 47.7(2) ?
Na2 O10 O11 6_554 . 74.6(3) ?
Na2 O10 O11 8_554 . 118.9(5) ?
O9 O10 O11 . . 97.4(3) ?
O1 O10 O11 3_655 . 159.0(4) ?
O1 O10 O11 . . 110.5(2) ?
Si1 O10 O11 . 3_655 126.8(4) ?
Na2 O10 O11 1_554 3_655 121.5(5) ?
Na2 O10 O11 3_654 3_655 61.8(3) ?
La1 O10 O11 . 3_655 47.7(2) ?
Na2 O10 O11 6_554 3_655 118.9(5) ?
Na2 O10 O11 8_554 3_655 74.6(3) ?
O9 O10 O11 . 3_655 97.4(3) ?
O1 O10 O11 3_655 3_655 110.5(2) ?
O1 O10 O11 . 3_655 159.0(4) ?
O11 O10 O11 . 3_655 71.7(4) ?
Si1 O10 OW2 . 3_655 86.3(5) ?
Na2 O10 OW2 1_554 3_655 153.9(5) ?
Na2 O10 OW2 3_654 3_655 37.7(4) ?
La1 O10 OW2 . 3_655 86.5(4) ?
Na2 O10 OW2 6_554 3_655 135.5(4) ?
Na2 O10 OW2 8_554 3_655 56.1(4) ?
O9 O10 OW2 . 3_655 84.3(4) ?
O1 O10 OW2 3_655 3_655 58.2(5) ?
O1 O10 OW2 . 3_655 117.6(6) ?
O11 O10 OW2 . 3_655 125.3(5) ?
O11 O10 OW2 3_655 3_655 54.0(4) ?
Si4 O11 Na1 . . 118.3(3) ?
Si4 O11 K1 . . 118.3(3) ?
Na1 O11 K1 . . 0.00(13) ?
Si4 O11 La1 . . 139.1(4) ?
Na1 O11 La1 . . 101.7(3) ?
K1 O11 La1 . . 101.7(3) ?
Si4 O11 O3 . . 36.2(3) ?
Na1 O11 O3 . . 127.1(3) ?
K1 O11 O3 . . 127.1(3) ?
La1 O11 O3 . . 122.0(3) ?
Si4 O11 O2 . 1_554 33.8(2) ?
Na1 O11 O2 . 1_554 84.7(3) ?
K1 O11 O2 . 1_554 84.7(3) ?
La1 O11 O2 . 1_554 166.1(4) ?
O3 O11 O2 . 1_554 60.1(3) ?
Si4 O11 O1 . 1_554 32.9(2) ?
Na1 O11 O1 . 1_554 131.8(3) ?
K1 O11 O1 . 1_554 131.8(3) ?
La1 O11 O1 . 1_554 111.8(3) ?
O3 O11 O1 . 1_554 59.1(3) ?
O2 O11 O1 1_554 1_554 56.2(2) ?
Si4 O11 Na2 . 1_554 87.5(4) ?
Na1 O11 Na2 . 1_554 96.3(3) ?
K1 O11 Na2 . 1_554 96.3(3) ?
La1 O11 Na2 . 1_554 96.8(3) ?
O3 O11 Na2 . 1_554 53.7(3) ?
O2 O11 Na2 1_554 1_554 94.7(3) ?
O1 O11 Na2 1_554 1_554 112.3(3) ?
Si4 O11 OW2 . . 110.3(5) ?
Na1 O11 OW2 . . 55.5(4) ?
K1 O11 OW2 . . 55.5(4) ?
La1 O11 OW2 . . 98.8(5) ?
O3 O11 OW2 . . 87.5(5) ?
O2 O11 OW2 1_554 . 95.0(5) ?
O1 O11 OW2 1_554 . 143.0(5) ?
Na2 O11 OW2 1_554 . 41.2(4) ?
Si4 O11 O5 . . 163.1(4) ?
Na1 O11 O5 . . 51.43(17) ?
K1 O11 O5 . . 51.43(17) ?
La1 O11 O5 . . 50.76(15) ?
O3 O11 O5 . . 159.6(4) ?
O2 O11 O5 1_554 . 132.4(3) ?
O1 O11 O5 1_554 . 139.8(4) ?
Na2 O11 O5 1_554 . 106.1(3) ?
OW2 O11 O5 . . 76.0(4) ?
Si4 O11 O10 . . 115.3(4) ?
Na1 O11 O10 . . 110.2(3) ?
K1 O11 O10 . . 110.2(3) ?
La1 O11 O10 . . 51.6(2) ?
O3 O11 O10 . . 80.7(3) ?
O2 O11 O10 1_554 . 137.8(4) ?
O1 O11 O10 1_554 . 117.6(3) ?
Na2 O11 O10 1_554 . 45.9(2) ?
OW2 O11 O10 . . 66.4(5) ?
O5 O11 O10 . . 81.6(3) ?
Si4 O11 O6 . . 114.0(5) ?
Na1 O11 O6 . . 98.9(3) ?
K1 O11 O6 . . 98.9(3) ?
La1 O11 O6 . . 46.89(17) ?
O3 O11 O6 . . 132.0(3) ?
O2 O11 O6 1_554 . 120.3(4) ?
O1 O11 O6 1_554 . 81.4(3) ?
Na2 O11 O6 1_554 . 142.8(3) ?
OW2 O11 O6 . . 135.6(5) ?
O5 O11 O6 . . 60.6(2) ?
O10 O11 O6 . . 96.9(2) ?
Na3 OW1 Na3 1_556 2_666 158.9(18) ?
Na3 OW1 Na3 1_556 4_566 61.1(7) ?
Na3 OW1 Na3 2_666 4_566 114.6(8) ?
Na3 OW1 Na3 1_556 3_656 114.6(8) ?
Na3 OW1 Na3 2_666 3_656 61.1(7) ?
Na3 OW1 Na3 4_566 3_656 158.9(18) ?
Na3 OW1 O6 1_556 1_556 57.3(4) ?
Na3 OW1 O6 2_666 1_556 115.2(7) ?
Na3 OW1 O6 4_566 1_556 115.2(7) ?
Na3 OW1 O6 3_656 1_556 57.3(4) ?
Na3 OW1 O6 1_556 2_666 115.2(7) ?
Na3 OW1 O6 2_666 2_666 57.3(4) ?
Na3 OW1 O6 4_566 2_666 57.3(4) ?
Na3 OW1 O6 3_656 2_666 115.2(7) ?
O6 OW1 O6 1_556 2_666 143.8(13) ?
Na3 OW1 O4 1_556 2_666 131.9(11) ?
Na3 OW1 O4 2_666 2_666 67.6(6) ?
Na3 OW1 O4 4_566 2_666 131.9(11) ?
Na3 OW1 O4 3_656 2_666 67.6(6) ?
O6 OW1 O4 1_556 2_666 104.0(4) ?
O6 OW1 O4 2_666 2_666 104.0(4) ?
Na3 OW1 O4 1_556 1_556 67.6(6) ?
Na3 OW1 O4 2_666 1_556 131.9(11) ?
Na3 OW1 O4 4_566 1_556 67.6(6) ?
Na3 OW1 O4 3_656 1_556 131.9(11) ?
O6 OW1 O4 1_556 1_556 104.0(4) ?
O6 OW1 O4 2_666 1_556 104.0(4) ?
O4 OW1 O4 2_666 1_556 77.2(8) ?
OW2 OW2 Na2 3 1_554 129.4(6) ?
OW2 OW2 Na2 3 3_554 40.0(5) ?
Na2 OW2 Na2 1_554 3_554 89.4(8) ?
OW2 OW2 K1 3 . 83.3(4) ?
Na2 OW2 K1 1_554 . 117.2(10) ?
Na2 OW2 K1 3_554 . 103.3(8) ?
OW2 OW2 Na1 3 . 83.3(4) ?
Na2 OW2 Na1 1_554 . 117.2(10) ?
Na2 OW2 Na1 3_554 . 103.3(8) ?
K1 OW2 Na1 . . 0.00(9) ?
OW2 OW2 Na2 3 6_554 127.2(4) ?
Na2 OW2 Na2 1_554 6_554 5.0(3) ?
Na2 OW2 Na2 3_554 6_554 87.3(5) ?
K1 OW2 Na2 . 6_554 122.1(9) ?
Na1 OW2 Na2 . 6_554 122.1(9) ?
OW2 OW2 O11 3 . 120.1(4) ?
Na2 OW2 O11 1_554 . 68.4(7) ?
Na2 OW2 O11 3_554 . 110.1(9) ?
K1 OW2 O11 . . 49.3(4) ?
Na1 OW2 O11 . . 49.3(4) ?
Na2 OW2 O11 6_554 . 73.4(5) ?
OW2 OW2 O1 3 . 133.1(4) ?
Na2 OW2 O1 1_554 . 71.7(6) ?
Na2 OW2 O1 3_554 . 128.5(8) ?
K1 OW2 O1 . . 128.1(7) ?
Na1 OW2 O1 . . 128.1(7) ?
Na2 OW2 O1 6_554 . 69.7(5) ?
O11 OW2 O1 . . 106.4(6) ?
OW2 OW2 O2 3 . 84.3(4) ?
Na2 OW2 O2 1_554 . 102.3(8) ?
Na2 OW2 O2 3_554 . 92.8(7) ?
K1 OW2 O2 . . 137.1(8) ?
Na1 OW2 O2 . . 137.1(8) ?
Na2 OW2 O2 6_554 . 97.8(7) ?
O11 OW2 O2 . . 154.6(8) ?
O1 OW2 O2 . . 48.8(4) ?
OW2 OW2 Na2 3 8_454 44.5(4) ?
Na2 OW2 Na2 1_554 8_454 85.1(6) ?
Na2 OW2 Na2 3_554 8_454 5.9(3) ?
K1 OW2 Na2 . 8_454 108.8(7) ?
Na1 OW2 Na2 . 8_454 108.8(7) ?
Na2 OW2 Na2 6_554 8_454 82.7(5) ?
O11 OW2 Na2 . 8_454 111.9(7) ?
O1 OW2 Na2 . 8_454 123.1(7) ?
O2 OW2 Na2 . 8_454 89.8(6) ?
OW2 OW2 O11 3 3 50.9(4) ?
Na2 OW2 O11 1_554 3 110.8(9) ?
Na2 OW2 O11 3_554 3 58.7(5) ?
K1 OW2 O11 . 3 44.6(4) ?
Na1 OW2 O11 . 3 44.6(4) ?
Na2 OW2 O11 6_554 3 113.4(7) ?
O11 OW2 O11 . 3 69.2(6) ?
O1 OW2 O11 . 3 172.8(7) ?
O2 OW2 O11 . 3 134.8(7) ?
Na2 OW2 O11 8_454 3 64.2(4) ?
OW2 OW2 O10 3 . 174.2(3) ?
Na2 OW2 O10 1_554 . 44.8(5) ?
Na2 OW2 O10 3_554 . 134.2(7) ?
K1 OW2 O10 . . 99.6(6) ?
Na1 OW2 O10 . . 99.6(6) ?
Na2 OW2 O10 6_554 . 47.0(4) ?
O11 OW2 O10 . . 59.6(4) ?
O1 OW2 O10 . . 48.4(4) ?
O2 OW2 O10 . . 96.8(6) ?
Na2 OW2 O10 8_454 . 129.7(6) ?
O11 OW2 O10 3 . 128.4(8) ?
OW3 OW3 Na3 3 . 153.9(11) ?
OW3 OW3 Na3 3 3 14.5(6) ?
Na3 OW3 Na3 . 3 139.5(17) ?
OW3 OW3 K1 3 . 78.3(4) ?
Na3 OW3 K1 . . 115.3(16) ?
Na3 OW3 K1 3 . 86.7(8) ?
OW3 OW3 Na1 3 . 78.3(4) ?
Na3 OW3 Na1 . . 115.3(16) ?
Na3 OW3 Na1 3 . 86.7(8) ?
K1 OW3 Na1 . . 0.00(19) ?
OW3 OW3 O5 3 . 118.1(5) ?
Na3 OW3 O5 . . 64.6(12) ?
Na3 OW3 O5 3 . 117.0(12) ?
K1 OW3 O5 . . 52.5(5) ?
Na1 OW3 O5 . . 52.5(5) ?
OW3 OW3 O8 3 1_554 128.4(5) ?
Na3 OW3 O8 . 1_554 64.3(12) ?
Na3 OW3 O8 3 1_554 132.3(13) ?
K1 OW3 O8 . 1_554 123.8(8) ?
Na1 OW3 O8 . 1_554 123.8(8) ?
O5 OW3 O8 . 1_554 110.7(7) ?
OW3 OW3 Na3 3 4_565 113.6(4) ?
Na3 OW3 Na3 . 4_565 41.7(9) ?
Na3 OW3 Na3 3 4_565 99.6(8) ?
K1 OW3 Na3 . 4_565 140.7(12) ?
Na1 OW3 Na3 . 4_565 140.7(12) ?
O5 OW3 Na3 . 4_565 91.3(8) ?
O8 OW3 Na3 1_554 4_565 79.6(6) ?
OW3 OW3 O7 3 1_554 80.0(4) ?
Na3 OW3 O7 . 1_554 107.3(16) ?
Na3 OW3 O7 3 1_554 85.0(8) ?
K1 OW3 O7 . 1_554 122.3(9) ?
Na1 OW3 O7 . 1_554 122.3(9) ?
O5 OW3 O7 . 1_554 154.9(9) ?
O8 OW3 O7 1_554 1_554 48.5(5) ?
Na3 OW3 O7 4_565 1_554 97.0(8) ?
OW3 OW3 O6 3 . 161.1(4) ?
Na3 OW3 O6 . . 44.9(8) ?
Na3 OW3 O6 3 . 175.3(10) ?
K1 OW3 O6 . . 89.4(6) ?
Na1 OW3 O6 . . 89.4(6) ?
O5 OW3 O6 . . 62.1(5) ?
O8 OW3 O6 1_554 . 48.8(4) ?
Na3 OW3 O6 4_565 . 85.1(5) ?
O7 OW3 O6 1_554 . 94.9(8) ?
OW3 OW3 OW3 3 4_565 90.000(11) ?
Na3 OW3 OW3 . 4_565 65.6(10) ?
Na3 OW3 OW3 3 4_565 76.4(6) ?
K1 OW3 OW3 . 4_565 143.0(6) ?
Na1 OW3 OW3 . 4_565 143.0(6) ?
O5 OW3 OW3 . 4_565 107.0(5) ?
O8 OW3 OW3 1_554 4_565 90.9(5) ?
Na3 OW3 OW3 4_565 4_565 23.9(4) ?
O7 OW3 OW3 1_554 4_565 89.1(5) ?
O6 OW3 OW3 . 4_565 108.3(4) ?
OW3 OW3 O5 3 3 45.4(4) ?
Na3 OW3 O5 . 3 128.8(18) ?
Na3 OW3 O5 3 3 47.0(6) ?
K1 OW3 O5 . 3 44.6(4) ?
Na1 OW3 O5 . 3 44.6(4) ?
O5 OW3 O5 . 3 72.7(7) ?
O8 OW3 O5 1_554 3 163.5(9) ?
Na3 OW3 O5 4_565 3 116.8(9) ?
O7 OW3 O5 1_554 3 123.0(7) ?
O6 OW3 O5 . 3 130.3(9) ?
OW3 OW3 O5 4_565 3 103.6(4) ?

loop_
_geom_bond_atom_site_label_1
_geom_bond_atom_site_label_2
_geom_bond_site_symmetry_2
_geom_bond_distance
_geom_bond_publ_flag
La1 O6 . 2.374(8) ?
La1 O11 . 2.415(6) ?
La1 O11 3_655 2.415(6) ?
La1 O5 3_655 2.453(6) ?
La1 O5 . 2.453(6) ?
La1 O10 . 2.560(10) ?
La1 O9 . 2.773(10) ?
La1 Si1 . 3.343(3) ?
La1 K1 . 3.7160(3) ?
La1 Na1 . 3.7160(3) ?
La1 K1 1_655 3.7160(3) ?
La1 Na1 1_655 3.7160(3) ?
K1 O11 3 2.375(7) ?
K1 O11 . 2.375(7) ?
K1 O5 . 2.474(6) ?
K1 O5 3 2.474(6) ?
K1 OW2 3 2.58(2) ?
K1 OW2 . 2.58(2) ?
K1 OW3 . 2.76(3) ?
K1 OW3 3 2.76(3) ?
K1 O7 . 3.321(10) ?
K1 Si4 3 3.399(4) ?
K1 Si4 . 3.399(4) ?
K1 O2 1_554 3.405(11) ?
Na1 O11 3 2.375(7) ?
Na1 O11 . 2.375(7) ?
Na1 O5 . 2.474(6) ?
Na1 O5 3 2.474(6) ?
Na1 OW2 3 2.58(2) ?
Na1 OW2 . 2.58(2) ?
Na1 OW3 . 2.76(3) ?
Na1 OW3 3 2.76(3) ?
Na1 O7 . 3.321(10) ?
Na1 Si4 3 3.399(4) ?
Na1 Si4 . 3.399(4) ?
Na1 O2 1_554 3.405(11) ?
Na2 Na2 6 0.832(16) ?
Na2 OW2 1_556 2.11(2) ?
Na2 O10 1_556 2.434(9) ?
Na2 OW2 3_556 2.54(2) ?
Na2 O3 1_556 2.551(15) ?
Na2 O10 6_556 2.574(11) ?
Na2 OW2 6_556 2.92(2) ?
Na2 O11 1_556 2.986(12) ?
Na2 O1 1_556 3.110(12) ?
Na2 Na2 3 3.289(15) ?
Na2 Si4 1_556 3.304(9) ?
Na2 OW2 8_556 3.32(2) ?
Na3 OW3 . 1.40(2) ?
Na3 OW1 1_554 2.252(13) ?
Na3 Na3 4_565 2.29(3) ?
Na3 OW3 3 2.46(2) ?
Na3 O6 . 2.540(13) ?
Na3 O5 . 2.560(15) ?
Na3 O8 1_554 2.670(15) ?
Na3 O4 . 3.044(17) ?
Na3 OW3 4_565 3.13(3) ?
Na3 Si2 1_554 3.153(14) ?
Na3 Si3 . 3.330(14) ?
Si1 O10 . 1.623(13) ?
Si1 O1 3_655 1.626(7) ?
Si1 O1 . 1.626(7) ?
Si1 O9 . 1.652(9) ?
Si1 Na2 1_554 3.345(8) ?
Si1 Na2 3_654 3.345(8) ?
Si2 O6 1_556 1.583(9) ?
Si2 O8 3_655 1.614(6) ?
Si2 O8 . 1.614(6) ?
Si2 O9 . 1.632(9) ?
Si2 Na3 3_656 3.153(14) ?
Si2 Na3 1_556 3.153(14) ?
Si3 O5 . 1.574(7) ?
Si3 O7 . 1.625(4) ?
Si3 O4 . 1.626(4) ?
Si3 O8 . 1.636(6) ?
Si4 O11 . 1.554(7) ?
Si4 O1 1_554 1.614(9) ?
Si4 O2 1_554 1.628(4) ?
Si4 O3 . 1.638(4) ?
Si4 Na2 1_554 3.304(10) ?
O1 Si4 1_556 1.614(9) ?
O1 O2 . 2.519(7) ?
O1 O3 1_556 2.608(11) ?
O1 O1 3_655 2.662(13) ?
O1 O10 . 2.674(14) ?
O1 O11 1_556 2.679(12) ?
O1 O9 . 2.696(10) ?
O1 OW2 . 3.04(2) ?
O1 Na2 1_554 3.110(12) ?
O1 Na2 6_554 3.407(13) ?
O1 O1 6 3.468(12) ?
O2 Si4 3_556 1.628(4) ?
O2 Si4 1_556 1.628(4) ?
O2 O1 3 2.519(7) ?
O2 O3 3_556 2.645(8) ?
O2 O3 1_556 2.645(8) ?
O2 O11 1_556 2.671(9) ?
O2 O11 3_556 2.671(9) ?
O2 OW2 . 3.06(3) ?
O2 OW2 3 3.06(3) ?
O2 K1 1_556 3.405(11) ?
O2 Na1 1_556 3.405(11) ?
O3 Si4 6 1.638(4) ?
O3 Na2 1_554 2.551(15) ?
O3 Na2 6_554 2.551(15) ?
O3 O1 6_554 2.608(11) ?
O3 O1 1_554 2.608(11) ?
O3 O11 . 2.612(7) ?
O3 O11 6 2.612(7) ?
O3 O2 1_554 2.645(8) ?
O3 O2 6_554 2.645(8) ?
O4 Si3 4_565 1.626(4) ?
O4 O8 4_565 2.630(9) ?
O4 O8 . 2.630(9) ?
O4 O7 . 2.634(9) ?
O4 O7 2_565 2.634(9) ?
O4 O5 . 2.636(6) ?
O4 O5 4_565 2.636(6) ?
O4 Na3 4_565 3.044(17) ?
O4 OW1 1_554 3.08(3) ?
O5 O7 . 2.659(9) ?
O5 O8 . 2.690(9) ?
O5 OW3 . 2.83(3) ?
O5 O11 . 3.115(9) ?
O5 O9 . 3.144(10) ?
O5 O6 . 3.206(9) ?
O6 Si2 1_554 1.583(9) ?
O6 Na3 3_655 2.540(13) ?
O6 O8 1_554 2.619(9) ?
O6 O8 3_654 2.619(9) ?
O6 O9 1_554 2.722(13) ?
O6 OW1 1_554 2.907(13) ?
O6 O5 3_655 3.206(9) ?
O6 O11 . 3.240(10) ?
O6 O11 3_655 3.240(10) ?
O7 Si3 3 1.625(4) ?
O7 O8 . 2.559(6) ?
O7 O8 3 2.559(6) ?
O7 O4 2_565 2.634(9) ?
O7 O5 3 2.659(9) ?
O7 OW3 1_556 3.24(3) ?
O7 OW3 3_556 3.24(3) ?
O8 O9 . 2.598(9) ?
O8 O8 3_655 2.617(11) ?
O8 O6 1_556 2.619(9) ?
O8 Na3 1_556 2.670(15) ?
O8 OW3 1_556 2.96(3) ?
O9 O10 . 2.578(13) ?
O9 O8 3_655 2.598(9) ?
O9 O1 3_655 2.696(10) ?
O9 O6 1_556 2.722(13) ?
O9 O5 3_655 3.144(10) ?
O10 Na2 1_554 2.434(9) ?
O10 Na2 3_654 2.434(9) ?
O10 Na2 6_554 2.574(11) ?
O10 Na2 8_554 2.574(11) ?
O10 O1 3_655 2.674(14) ?
O10 O11 . 3.225(12) ?
O10 O11 3_655 3.225(12) ?
O10 OW2 3_655 3.43(2) ?
O11 O2 1_554 2.671(9) ?
O11 O1 1_554 2.679(12) ?
O11 Na2 1_554 2.986(12) ?
O11 OW2 . 3.03(2) ?
OW1 Na3 1_556 2.252(13) ?
OW1 Na3 2_666 2.252(13) ?
OW1 Na3 4_566 2.252(13) ?
OW1 Na3 3_656 2.252(13) ?
OW1 O6 1_556 2.907(13) ?
OW1 O6 2_666 2.907(13) ?
OW1 O4 2_666 3.08(3) ?
OW1 O4 1_556 3.08(3) ?
OW2 OW2 3 0.60(4) ?
OW2 Na2 1_554 2.11(2) ?
OW2 Na2 3_554 2.54(2) ?
OW2 Na2 6_554 2.92(2) ?
OW2 Na2 8_454 3.32(2) ?
OW2 O11 3 3.37(2) ?
OW3 OW3 3 1.12(4) ?
OW3 Na3 3 2.46(2) ?
OW3 O8 1_554 2.96(3) ?
OW3 Na3 4_565 3.13(3) ?
OW3 O7 1_554 3.24(3) ?
OW3 OW3 4_565 3.44(5) ?
OW3 O5 3 3.50(3) ?
